data_2008378
loop_
_publ_author_name
'MacNeil, Dean D.'
'Decken, Andreas'

_publ_section_title
;
 2,2'-Dibromobiphenyl
;
_journal_issue 4
_journal_name_full 'Acta Crystallographica Section C'
_journal_page_first 628
_journal_page_last 630
_journal_paper_doi 10.1107/S0108270198015339
_journal_volume 55
_journal_year 1999
_chemical_formula_moiety 'C12 H8 Br2'
_chemical_formula_sum 'C12 H8 Br2'
_chemical_formula_weight 312.00
_chemical_name_systematic '  2,2'-Dibromobiphenyl'
_space_group_IT_number 61
_symmetry_cell_setting orthorhombic
_symmetry_space_group_name_Hall '-P 2ac 2ab'
_symmetry_space_group_name_H-M 'P b c a'
_audit_creation_method 'generated by XCIF and hand edited'
_cell_angle_alpha 90.00
_cell_angle_beta 90.00
_cell_angle_gamma 90.00
_cell_formula_units_Z 8
_cell_length_a 14.0723(9)
_cell_length_b 7.462(2)
_cell_length_c 21.4890(10)
_cell_measurement_reflns_used 21
_cell_measurement_temperature 296.0(10)
_cell_measurement_theta_max 39.4
_cell_measurement_theta_min 35
_cell_volume 2256.5(6)
_computing_cell_refinement 'AFC Diffractometer Control Software'
_computing_data_collection ' AFC Diffractometer Control Software (Molecular Structure Corporation, 1994a)'
_computing_data_reduction 'TEXSAN (Molecular Structure Corporation, 1994b)'
_computing_molecular_graphics 'SHELXTL (Sheldrick, 1990b)'
_computing_publication_material SHELXTL
_computing_structure_refinement 'SHELXL93 (Sheldrick, 1993)'
_computing_structure_solution 'SHELXS86 (Sheldrick, 1990a)'
_diffrn_measurement_device_type 'Rigaku AFC5R'
_diffrn_measurement_method \w--2\q
_diffrn_radiation_type 'CuK\a '
_diffrn_radiation_wavelength 1.54178
_diffrn_reflns_limit_h_max 0
_diffrn_reflns_limit_h_min -16
_diffrn_reflns_limit_k_max 8
_diffrn_reflns_limit_k_min 0
_diffrn_reflns_limit_l_max 24
_diffrn_reflns_limit_l_min 0
_diffrn_reflns_number 1838
_diffrn_reflns_theta_max 63.52
_diffrn_standards_decay_% 0
_diffrn_standards_interval_count 150
_diffrn_standards_number 3
_exptl_absorpt_coefficient_mu 8.751
_exptl_absorpt_correction_T_max 0.269
_exptl_absorpt_correction_T_min 0.205
_exptl_absorpt_correction_type psi-scan
_exptl_absorpt_process_details '(North et al., 1968)'
_exptl_crystal_colour Colourless
_exptl_crystal_density_diffrn 1.837
_exptl_crystal_density_method 'not measured'
_exptl_crystal_description Needle
_exptl_crystal_F_000 1200
_exptl_crystal_size_max 0.25
_exptl_crystal_size_mid 0.20
_exptl_crystal_size_min 0.15
_refine_diff_density_max 0.364
_refine_diff_density_min -0.476
_refine_ls_extinction_coef 0.00125(7)
_refine_ls_extinction_method empirical
_refine_ls_goodness_of_fit_ref 1.032
_refine_ls_hydrogen_treatment constr
_refine_ls_number_parameters 129
_refine_ls_number_reflns 1837
_refine_ls_R_factor_gt 0.0326
_refine_ls_shift/esd_max 0.001
_refine_ls_structure_factor_coef Fsqd
_refine_ls_weighting_details 'w = 1/[\s^2^(Fo^2^)+(0.035P)^2^+2.5P] where P=(Fo^2^+2Fc^2^)/3'
_refine_ls_weighting_scheme calc
_refine_ls_wR_factor_ref 0.1130
_reflns_number_gt 835
_reflns_number_total 1838
_reflns_threshold_expression F>4\s(F)
_cod_data_source_file ln1062.cif
_cod_data_source_block DEC1a
_cod_original_cell_volume 2256.5(5)
_cod_database_code 2008378

loop_
_symmetry_equiv_pos_as_xyz
'x, y, z'
'-x+1/2, -y, z+1/2'
'-x, y+1/2, -z+1/2'
'x+1/2, -y+1/2, -z'
'-x, -y, -z'
'x-1/2, y, -z-1/2'
'x, -y-1/2, z-1/2'
'-x-1/2, y-1/2, z'

loop_
_atom_site_aniso_label
_atom_site_aniso_U_11
_atom_site_aniso_U_22
_atom_site_aniso_U_33
_atom_site_aniso_U_12
_atom_site_aniso_U_13
_atom_site_aniso_U_23
Br1 0.0573(5) 0.0742(6) 0.0928(6) -0.0131(5) -0.0069(4) 0.0005(5)
Br2 0.0822(6) 0.0814(7) 0.0695(5) 0.0087(6) 0.0205(5) -0.0084(5)
C1 0.054(4) 0.048(5) 0.043(4) 0.010(3) 0.007(3) -0.004(4)
C2 0.045(4) 0.065(5) 0.040(4) 0.000(4) 0.001(3) -0.006(4)
C3 0.061(5) 0.078(6) 0.049(4) 0.026(5) -0.008(4) -0.001(4)
C4 0.098(7) 0.099(8) 0.052(5) 0.052(6) 0.002(5) 0.007(5)
C5 0.095(7) 0.054(5) 0.093(7) 0.020(5) 0.024(6) 0.019(5)
C6 0.061(4) 0.054(5) 0.087(6) 0.003(4) 0.010(4) 0.002(5)
C1' 0.039(3) 0.052(5) 0.046(4) -0.003(3) 0.004(3) 0.005(3)
C2' 0.040(3) 0.056(4) 0.068(4) 0.004(3) 0.001(3) 0.005(4)
C3' 0.055(4) 0.063(6) 0.090(7) 0.005(4) -0.007(4) -0.002(5)
C4' 0.059(5) 0.083(7) 0.098(7) 0.006(5) -0.018(5) 0.039(6)
C5' 0.072(5) 0.076(6) 0.062(5) -0.001(5) -0.017(5) 0.014(4)
C6' 0.063(5) 0.065(5) 0.056(5) 0.004(4) -0.003(4) 0.009(4)

loop_
_atom_site_label
_atom_site_fract_x
_atom_site_fract_y
_atom_site_fract_z
_atom_site_U_iso_or_equiv
_atom_site_thermal_displace_type
_atom_site_calc_flag
_atom_site_refinement_flags
_atom_site_occupancy
_atom_site_disorder_group
_atom_site_type_symbol
Br1 0.37403(6) 0.02197(12) 0.62758(4) 0.0747(3) Uani d . 1 . Br
Br2 0.63828(6) 0.02880(13) 0.54769(4) 0.0777(3) Uani d . 1 . Br
C1 0.5133(4) 0.2982(9) 0.6265(3) 0.048(2) Uani d . 1 . C
C2 0.4228(5) 0.2509(10) 0.6067(3) 0.050(2) Uani d . 1 . C
C3 0.3669(5) 0.3642(11) 0.5725(3) 0.063(2) Uani d . 1 . C
H3A 0.3054(5) 0.3263(11) 0.5584(3) 0.080(9) Uiso d R 1 . H
C4 0.4000(7) 0.5330(14) 0.5582(4) 0.083(3) Uani d . 1 . C
H4A 0.3612(7) 0.6153(14) 0.5352(4) 0.080(9) Uiso d R 1 . H
C5 0.4886(6) 0.5854(12) 0.5778(4) 0.081(3) Uani d . 1 . C
H5A 0.5118(6) 0.7033(12) 0.5684(4) 0.080(9) Uiso d R 1 . H
C6 0.5450(5) 0.4702(10) 0.6105(4) 0.067(2) Uani d . 1 . C
H6A 0.6078(5) 0.5060(10) 0.6229(4) 0.080(9) Uiso d R 1 . H
C1' 0.5752(4) 0.1744(9) 0.6636(3) 0.046(2) Uani d . 1 . C
C2' 0.6322(4) 0.0459(9) 0.6365(3) 0.055(2) Uani d . 1 . C
C3' 0.6856(5) -0.0725(11) 0.6705(4) 0.069(2) Uani d . 1 . C
H3'A 0.7252(5) -0.1592(11) 0.6500(4) 0.080(9) Uiso d R 1 . H
C4' 0.6831(5) -0.0602(12) 0.7347(4) 0.080(3) Uani d . 1 . C
H4'A 0.7190(5) -0.1434(12) 0.7594(4) 0.080(9) Uiso d R 1 . H
C5' 0.6280(5) 0.0686(11) 0.7629(4) 0.070(2) Uani d . 1 . C
H5'A 0.6273(5) 0.0776(11) 0.8075(4) 0.080(9) Uiso d R 1 . H
C6' 0.5744(5) 0.1841(10) 0.7278(3) 0.062(2) Uani d . 1 . C
H6'A 0.5355(5) 0.2734(10) 0.7475(3) 0.080(9) Uiso d R 1 . H

loop_
_atom_type_symbol
_atom_type_description
_atom_type_scat_dispersion_real
_atom_type_scat_dispersion_imag
_atom_type_scat_source
C C 0.0033 0.0016 'International Tables Vol C Tables 4.2.6.8 and 6.1.1.4'
H H 0.0000 0.0000 'International Tables Vol C Tables 4.2.6.8 and 6.1.1.4'
Br Br -0.2901 2.4595 'International Tables Vol C Tables 4.2.6.8 and 6.1.1.4'

loop_
_geom_angle_atom_site_label_1
_geom_angle_atom_site_label_2
_geom_angle_atom_site_label_3
_geom_angle
_geom_angle_publ_flag
C2 C1 C6 116.7(7) no
C2 C1 C1' 122.7(6) no
C6 C1 C1' 120.6(6) no
C3 C2 C1 122.3(8) no
C3 C2 Br1 118.4(6) no
C1 C2 Br1 119.2(5) no
C2 C3 C4 119.3(8) no
C5 C4 C3 120.0(8) no
C6 C5 C4 120.5(8) no
C5 C6 C1 121.2(8) no
C2' C1' C6' 117.6(7) no
C2' C1' C1 122.8(6) no
C6' C1' C1 119.6(6) no
C3' C2' C1' 122.9(7) no
C3' C2' Br2 117.6(6) no
C1' C2' Br2 119.5(5) no
C2' C3' C4' 118.3(8) no
C5' C4' C3' 120.0(7) no
C6' C5' C4' 120.5(7) no
C5' C6' C1' 120.8(7) no
C2 C3 H3A 120.3(5) no
C4 C3 H3A 120.3(5) no
C5 C4 H4A 119.6(6) no
C3 C4 H4A 120.5(5) no
C6 C5 H5A 119.2(5) no
C4 C5 H5A 120.4(6) no
C5 C6 H6A 120.2(5) no
C1 C6 H6A 118.7(4) no
C2' C3' H3'A 120.5(5) no
C4' C3' H3'A 121.1(5) no
C5' C4' H4'A 120.3(5) no
C3' C4' H4'A 119.7(5) no
C6' C5' H5'A 119.9(5) no
C4' C5' H5'A 119.6(5) no
C5' C6' H6'A 120.5(5) no
C1' C6' H6'A 118.8(4) no

loop_
_geom_bond_atom_site_label_1
_geom_bond_atom_site_label_2
_geom_bond_site_symmetry_2
_geom_bond_distance
_geom_bond_publ_flag
Br1 C2 . 1.895(8) no
Br2 C2' . 1.915(7) no
C1 C2 . 1.389(9) no
C1 C6 . 1.402(9) no
C1 C1' . 1.499(9) no
C2 C3 . 1.369(9) no
C3 C4 . 1.378(12) no
C4 C5 . 1.372(11) no
C5 C6 . 1.365(11) no
C1' C2' . 1.379(9) no
C1' C6' . 1.382(9) no
C2' C3' . 1.371(9) no
C3' C4' . 1.384(11) no
C4' C5' . 1.375(11) no
C5' C6' . 1.372(9) no
C3 H3A . 0.96 no
C4 H4A . 0.96 no
C5 H5A . 0.96 no
C6 H6A . 0.96 no
C3' H3'A . 0.96 no
C4' H4'A . 0.96 no
C5' H5'A . 0.96 no
C6' H6'A . 0.96 no

loop_
_geom_torsion_atom_site_label_1
_geom_torsion_atom_site_label_2
_geom_torsion_atom_site_label_3
_geom_torsion_atom_site_label_4
_geom_torsion
_geom_torsion_publ_flag
C2' C1' C1 C2 84.7(8) no
C6' C1' C1 C2 -93.6(8) no
C6' C1' C1 C6 86.0(8) no
C2' C1' C1 C6 -95.7(8) no

loop_
_cod_related_entry_id
_cod_related_entry_database
_cod_related_entry_code
1 ChemSpider 74932
